data_7222085
loop_
_publ_author_name
'Khorasani, S.'
'Botes, D. S.'
'Fernandes, M. A.'
'Levendis, D. C.'

_publ_section_title
;
 A single-crystal-to-single-crystal Diels--Alder reaction with mixed
 topochemical and topotactic behaviour
;
_journal_issue 46
_journal_name_full CrystEngComm
_journal_page_first 8933
_journal_paper_doi 10.1039/C5CE01301A
_journal_volume 17
_journal_year 2015
_chemical_formula_moiety 'C14 H10 N2 O4 S2, C14 H9 Br'
_chemical_formula_sum 'C28 H19 Br N2 O4 S2'
_chemical_formula_weight 591.48
_space_group_crystal_system monoclinic
_space_group_IT_number 14
_space_group_name_Hall '-P 2yn'
_space_group_name_H-M_alt 'P 1 21/n 1'
_symmetry_space_group_name_Hall '-P 2yn'
_symmetry_space_group_name_H-M 'P 1 21/n 1'
_atom_sites_solution_hydrogens geom
_audit_creation_method SHELXL-2014/7
_audit_update_record
;
2015-08-07 deposited with the CCDC.
2015-08-20 downloaded from the CCDC.
;
_cell_angle_alpha 90
_cell_angle_beta 107.7130(10)
_cell_angle_gamma 90
_cell_formula_units_Z 4
_cell_length_a 12.8529(5)
_cell_length_b 13.5669(4)
_cell_length_c 14.6676(5)
_cell_measurement_reflns_used 9356
_cell_measurement_temperature 173(2)
_cell_measurement_theta_max 28.26
_cell_measurement_theta_min 2.92
_cell_volume 2436.40(15)
_computing_cell_refinement 'Bruker SAINT'
_computing_data_collection 'Bruker APEX2'
_computing_data_reduction 'Bruker SAINT'
_computing_molecular_graphics 'Bruker SHELXTL'
_computing_publication_material 'Bruker SHELXTL'
_computing_structure_refinement 'SHELXL-2014/7 (Sheldrick, 2014)'
_computing_structure_solution 'SHELXS-97 (Sheldrick 2008)'
_diffrn_ambient_temperature 173(2)
_diffrn_measured_fraction_theta_full 0.999
_diffrn_measured_fraction_theta_max 0.999
_diffrn_measurement_device_type 'Bruker APEX-II CCD'
_diffrn_measurement_method '\f and \w scans'
_diffrn_radiation_type MoK\a
_diffrn_radiation_wavelength 0.71073
_diffrn_reflns_av_R_equivalents 0.0479
_diffrn_reflns_av_unetI/netI 0.0162
_diffrn_reflns_laue_measured_fraction_full 0.999
_diffrn_reflns_laue_measured_fraction_max 0.999
_diffrn_reflns_limit_h_max 16
_diffrn_reflns_limit_h_min -16
_diffrn_reflns_limit_k_max 17
_diffrn_reflns_limit_k_min -17
_diffrn_reflns_limit_l_max 19
_diffrn_reflns_limit_l_min -19
_diffrn_reflns_number 85876
_diffrn_reflns_point_group_measured_fraction_full 0.999
_diffrn_reflns_point_group_measured_fraction_max 0.999
_diffrn_reflns_theta_full 25.242
_diffrn_reflns_theta_max 27.991
_diffrn_reflns_theta_min 2.916
_exptl_absorpt_coefficient_mu 1.899
_exptl_absorpt_correction_T_max 0.8992
_exptl_absorpt_correction_T_min 0.6716
_exptl_absorpt_correction_type integration
_exptl_absorpt_process_details 'Face indexed absorption corrections carried out with XPREP'
_exptl_crystal_colour orange
_exptl_crystal_density_diffrn 1.613
_exptl_crystal_description plate
_exptl_crystal_F_000 1200
_exptl_crystal_recrystallization_method 'Re-crystallisation from solvent: Dichloromethane'
_exptl_crystal_size_max 0.470
_exptl_crystal_size_mid 0.200
_exptl_crystal_size_min 0.070
_refine_diff_density_max 0.488
_refine_diff_density_min -0.406
_refine_diff_density_rms 0.065
_refine_ls_extinction_method none
_refine_ls_goodness_of_fit_ref 1.032
_refine_ls_hydrogen_treatment constr
_refine_ls_matrix_type full
_refine_ls_number_parameters 334
_refine_ls_number_reflns 5873
_refine_ls_number_restraints 0
_refine_ls_restrained_S_all 1.032
_refine_ls_R_factor_all 0.0349
_refine_ls_R_factor_gt 0.0263
_refine_ls_shift/su_max 0.002
_refine_ls_shift/su_mean 0.000
_refine_ls_structure_factor_coef Fsqd
_refine_ls_weighting_details 'w=1/[\s^2^(Fo^2^)+(0.0384P)^2^+1.1351P] where P=(Fo^2^+2Fc^2^)/3'
_refine_ls_weighting_scheme calc
_refine_ls_wR_factor_gt 0.0667
_refine_ls_wR_factor_ref 0.0715
_reflns_Friedel_coverage 0.000
_reflns_number_gt 4953
_reflns_number_total 5873
_reflns_threshold_expression 'I > 2\s(I)'
_cod_data_source_file c5ce01301a1.cif
_cod_data_source_block CT_complex
_cod_depositor_comments 'Adding full bibliography for 7222085--7222099.cif.'
_cod_database_code 7222085
_shelx_shelxl_version_number 2014/7
_shelx_space_group_comment
;
The symmetry employed for this shelxl refinement is uniquely defined
by the following loop, which should always be used as a source of
symmetry information in preference to the above space-group names.
They are only intended as comments.
;
_shelx_estimated_absorpt_t_min 0.469
_shelx_estimated_absorpt_t_max 0.879

loop_
_space_group_symop_operation_xyz
'x, y, z'
'-x+1/2, y+1/2, -z+1/2'
'-x, -y, -z'
'x-1/2, -y-1/2, z-1/2'

loop_
_atom_site_label
_atom_site_type_symbol
_atom_site_fract_x
_atom_site_fract_y
_atom_site_fract_z
_atom_site_U_iso_or_equiv
_atom_site_adp_type
_atom_site_occupancy
_atom_site_site_symmetry_order
_atom_site_calc_flag
_atom_site_refinement_flags_posn
_atom_site_refinement_flags_adp
C1 C 0.17821(13) 0.32205(10) 0.03647(11) 0.0209(3) Uani 1 1 d . .
C2 C 0.20422(12) 0.31740(10) 0.14286(10) 0.0183(3) Uani 1 1 d . .
C3 C 0.31338(12) 0.31498(10) 0.18123(10) 0.0179(3) Uani 1 1 d . .
C4 C 0.36399(13) 0.31389(11) 0.10171(11) 0.0218(3) Uani 1 1 d . .
C5 C 0.13286(12) 0.31739(11) 0.39215(11) 0.0209(3) Uani 1 1 d . .
C6 C 0.18327(12) 0.31468(10) 0.31270(10) 0.0177(3) Uani 1 1 d . .
C7 C 0.29218(12) 0.31316(10) 0.35108(10) 0.0171(3) Uani 1 1 d . .
C8 C 0.31846(12) 0.31594(10) 0.45766(11) 0.0194(3) Uani 1 1 d . .
C9 C 0.28918(15) 0.31665(12) -0.07934(12) 0.0291(4) Uani 1 1 d . .
H9A H 0.3618 0.3430 -0.0769 0.035 Uiso 1 1 calc R U
H9B H 0.2331 0.3602 -0.1215 0.035 Uiso 1 1 calc R U
C10 C 0.27695(16) 0.21568(13) -0.12093(12) 0.0317(4) Uani 1 1 d . .
H10 H 0.3314 0.1682 -0.0922 0.038 Uiso 1 1 calc R U
C11 C 0.1964(2) 0.18864(17) -0.19403(15) 0.0477(5) Uani 1 1 d . .
H11A H 0.1407 0.2345 -0.2243 0.057 Uiso 1 1 calc R U
H11B H 0.1931 0.1230 -0.2173 0.057 Uiso 1 1 calc R U
C12 C 0.20633(15) 0.31985(12) 0.57266(11) 0.0261(3) Uani 1 1 d . .
H12A H 0.2733 0.2932 0.6192 0.031 Uiso 1 1 calc R U
H12B H 0.1444 0.2773 0.5743 0.031 Uiso 1 1 calc R U
C13 C 0.18680(14) 0.42224(12) 0.60176(12) 0.0262(3) Uani 1 1 d . .
H13 H 0.2397 0.4716 0.6029 0.031 Uiso 1 1 calc R U
C14 C 0.1004(2) 0.44681(15) 0.62560(17) 0.0466(5) Uani 1 1 d . .
H14A H 0.0465 0.3987 0.6250 0.056 Uiso 1 1 calc R U
H14B H 0.0915 0.5128 0.6436 0.056 Uiso 1 1 calc R U
N1 N 0.27805(11) 0.31811(10) 0.01734(9) 0.0236(3) Uani 1 1 d . .
N2 N 0.21847(11) 0.31666(9) 0.47656(9) 0.0225(3) Uani 1 1 d . .
O1 O 0.08949(9) 0.32927(9) -0.02215(8) 0.0286(3) Uani 1 1 d . .
O2 O 0.45986(9) 0.30934(9) 0.10890(9) 0.0304(3) Uani 1 1 d . .
O3 O 0.03651(9) 0.31994(9) 0.38451(9) 0.0298(3) Uani 1 1 d . .
O4 O 0.40752(9) 0.31741(9) 0.51632(8) 0.0278(2) Uani 1 1 d . .
S1 S 0.09885(3) 0.31435(3) 0.19449(3) 0.01924(8) Uani 1 1 d . .
S2 S 0.39791(3) 0.31060(3) 0.29956(3) 0.01882(8) Uani 1 1 d . .
C15 C 0.37984(12) 0.56524(10) 0.19925(11) 0.0183(3) Uani 1 1 d . .
C16 C 0.32859(12) 0.56635(10) 0.10020(11) 0.0180(3) Uani 1 1 d . .
C17 C 0.38485(13) 0.56772(11) 0.02983(12) 0.0225(3) Uani 1 1 d . .
H17 H 0.4624 0.5664 0.0498 0.027 Uiso 1 1 calc R U
C18 C 0.32942(15) 0.57092(11) -0.06527(12) 0.0270(3) Uani 1 1 d . .
H18 H 0.3688 0.5717 -0.1106 0.032 Uiso 1 1 calc R U
C19 C 0.21313(15) 0.57316(12) -0.09770(12) 0.0287(4) Uani 1 1 d . .
H19 H 0.1754 0.5759 -0.1643 0.034 Uiso 1 1 calc R U
C20 C 0.15643(14) 0.57136(11) -0.03364(12) 0.0244(3) Uani 1 1 d . .
H20 H 0.0789 0.5726 -0.0560 0.029 Uiso 1 1 calc R U
C21 C 0.21084(12) 0.56765(10) 0.06674(11) 0.0187(3) Uani 1 1 d . .
C22 C 0.15237(12) 0.56666(10) 0.13275(11) 0.0203(3) Uani 1 1 d . .
H22 H 0.0748 0.5675 0.1102 0.024 Uiso 1 1 calc R U
C23 C 0.20481(12) 0.56447(10) 0.23080(11) 0.0188(3) Uani 1 1 d . .
C24 C 0.14372(13) 0.56406(11) 0.29743(12) 0.0232(3) Uani 1 1 d . .
H24 H 0.0662 0.5633 0.2744 0.028 Uiso 1 1 calc R U
C25 C 0.19481(15) 0.56474(11) 0.39341(13) 0.0270(3) Uani 1 1 d . .
H25 H 0.1529 0.5642 0.4367 0.032 Uiso 1 1 calc R U
C26 C 0.31058(15) 0.56622(11) 0.42895(12) 0.0263(3) Uani 1 1 d . .
H26 H 0.3456 0.5677 0.4961 0.032 Uiso 1 1 calc R U
C27 C 0.37237(13) 0.56547(11) 0.36778(11) 0.0224(3) Uani 1 1 d . .
H27 H 0.4498 0.5656 0.3929 0.027 Uiso 1 1 calc R U
C28 C 0.32211(12) 0.56451(10) 0.26674(11) 0.0180(3) Uani 1 1 d . .
Br1 Br 0.53496(2) 0.56656(2) 0.24454(2) 0.02809(6) Uani 1 1 d . .

loop_
_atom_site_aniso_label
_atom_site_aniso_U_11
_atom_site_aniso_U_22
_atom_site_aniso_U_33
_atom_site_aniso_U_23
_atom_site_aniso_U_13
_atom_site_aniso_U_12
C1 0.0242(8) 0.0170(7) 0.0204(7) -0.0012(5) 0.0053(6) -0.0033(5)
C2 0.0187(7) 0.0167(7) 0.0193(7) -0.0016(5) 0.0056(6) -0.0007(5)
C3 0.0183(7) 0.0166(7) 0.0191(7) -0.0020(5) 0.0060(5) -0.0006(5)
C4 0.0250(8) 0.0191(7) 0.0224(7) -0.0041(6) 0.0092(6) -0.0038(6)
C5 0.0223(7) 0.0185(7) 0.0232(7) -0.0009(5) 0.0091(6) 0.0016(5)
C6 0.0187(7) 0.0156(7) 0.0189(7) -0.0012(5) 0.0058(5) 0.0010(5)
C7 0.0171(7) 0.0147(6) 0.0195(7) -0.0012(5) 0.0056(5) 0.0005(5)
C8 0.0218(7) 0.0161(7) 0.0201(7) -0.0024(5) 0.0062(6) 0.0003(5)
C9 0.0381(9) 0.0310(9) 0.0213(8) -0.0043(6) 0.0137(7) -0.0115(7)
C10 0.0414(10) 0.0330(9) 0.0246(8) -0.0019(7) 0.0157(7) 0.0013(7)
C11 0.0616(14) 0.0507(12) 0.0321(10) -0.0110(9) 0.0159(9) -0.0212(11)
C12 0.0354(9) 0.0255(8) 0.0206(8) 0.0001(6) 0.0133(7) 0.0021(6)
C13 0.0312(9) 0.0257(8) 0.0231(8) -0.0011(6) 0.0106(7) -0.0003(6)
C14 0.0531(13) 0.0403(11) 0.0584(14) -0.0045(9) 0.0348(11) 0.0070(9)
N1 0.0258(7) 0.0278(7) 0.0185(6) -0.0040(5) 0.0087(5) -0.0047(5)
N2 0.0242(7) 0.0257(7) 0.0190(6) -0.0023(5) 0.0086(5) 0.0018(5)
O1 0.0264(6) 0.0324(6) 0.0225(6) 0.0016(5) 0.0007(5) -0.0018(5)
O2 0.0225(6) 0.0401(7) 0.0324(6) -0.0059(5) 0.0139(5) -0.0044(5)
O3 0.0216(6) 0.0366(7) 0.0342(7) -0.0003(5) 0.0130(5) 0.0023(5)
O4 0.0240(6) 0.0330(6) 0.0223(6) -0.0042(5) 0.0010(5) 0.0001(5)
S1 0.01396(16) 0.02282(18) 0.01973(18) 0.00096(13) 0.00330(13) 0.00038(13)
S2 0.01376(16) 0.02231(18) 0.01984(18) -0.00182(13) 0.00427(13) 0.00008(13)
C15 0.0138(7) 0.0160(6) 0.0249(7) -0.0018(5) 0.0055(6) -0.0001(5)
C16 0.0182(7) 0.0134(6) 0.0231(7) -0.0011(5) 0.0075(6) -0.0002(5)
C17 0.0229(8) 0.0207(7) 0.0267(8) -0.0015(6) 0.0116(6) -0.0003(6)
C18 0.0349(9) 0.0242(8) 0.0257(8) 0.0002(6) 0.0148(7) -0.0010(7)
C19 0.0374(10) 0.0258(8) 0.0203(7) 0.0012(6) 0.0048(7) -0.0015(7)
C20 0.0232(8) 0.0205(7) 0.0246(8) 0.0016(6) 0.0001(6) -0.0012(6)
C21 0.0185(7) 0.0141(6) 0.0227(7) 0.0001(5) 0.0050(6) -0.0005(5)
C22 0.0157(7) 0.0177(7) 0.0270(8) 0.0008(6) 0.0056(6) -0.0002(5)
C23 0.0174(7) 0.0149(6) 0.0261(8) 0.0009(5) 0.0093(6) 0.0004(5)
C24 0.0212(7) 0.0206(7) 0.0315(8) 0.0019(6) 0.0136(6) 0.0007(6)
C25 0.0341(9) 0.0229(7) 0.0296(8) 0.0017(6) 0.0183(7) 0.0010(6)
C26 0.0347(9) 0.0233(8) 0.0215(7) -0.0001(6) 0.0095(7) 0.0008(6)
C27 0.0232(8) 0.0203(7) 0.0228(7) -0.0002(6) 0.0056(6) -0.0001(6)
C28 0.0190(7) 0.0140(6) 0.0216(7) -0.0006(5) 0.0073(6) 0.0003(5)
Br1 0.01459(8) 0.03941(10) 0.02933(9) -0.00499(7) 0.00529(6) 0.00048(6)

loop_
_atom_type_symbol
_atom_type_description
_atom_type_scat_dispersion_real
_atom_type_scat_dispersion_imag
_atom_type_scat_source
C C 0.0033 0.0016 'International Tables Vol C Tables 4.2.6.8 and 6.1.1.4'
H H 0.0000 0.0000 'International Tables Vol C Tables 4.2.6.8 and 6.1.1.4'
N N 0.0061 0.0033 'International Tables Vol C Tables 4.2.6.8 and 6.1.1.4'
O O 0.0106 0.0060 'International Tables Vol C Tables 4.2.6.8 and 6.1.1.4'
S S 0.1246 0.1234 'International Tables Vol C Tables 4.2.6.8 and 6.1.1.4'
Br Br -0.2901 2.4595 'International Tables Vol C Tables 4.2.6.8 and 6.1.1.4'

loop_
_geom_angle_atom_site_label_1
_geom_angle_atom_site_label_2
_geom_angle_atom_site_label_3
_geom_angle
O1 C1 N1 126.01(15)
O1 C1 C2 127.66(15)
N1 C1 C2 106.32(13)
C3 C2 C1 108.16(13)
C3 C2 S1 131.93(12)
C1 C2 S1 119.90(11)
C2 C3 C4 108.63(13)
C2 C3 S2 132.20(12)
C4 C3 S2 119.16(11)
O2 C4 N1 126.54(15)
O2 C4 C3 127.33(15)
N1 C4 C3 106.12(13)
O3 C5 N2 126.60(15)
O3 C5 C6 127.03(15)
N2 C5 C6 106.37(12)
C7 C6 C5 108.52(13)
C7 C6 S1 132.22(12)
C5 C6 S1 119.26(11)
C6 C7 C8 108.26(13)
C6 C7 S2 132.06(12)
C8 C7 S2 119.68(11)
O4 C8 N2 126.20(14)
O4 C8 C7 127.60(14)
N2 C8 C7 106.21(12)
N1 C9 C10 112.28(13)
N1 C9 H9A 109.1
C10 C9 H9A 109.1
N1 C9 H9B 109.1
C10 C9 H9B 109.1
H9A C9 H9B 107.9
C11 C10 C9 123.89(19)
C11 C10 H10 118.1
C9 C10 H10 118.1
C10 C11 H11A 120.0
C10 C11 H11B 120.0
H11A C11 H11B 120.0
N2 C12 C13 112.21(13)
N2 C12 H12A 109.2
C13 C12 H12A 109.2
N2 C12 H12B 109.2
C13 C12 H12B 109.2
H12A C12 H12B 107.9
C14 C13 C12 122.94(17)
C14 C13 H13 118.5
C12 C13 H13 118.5
C13 C14 H14A 120.0
C13 C14 H14B 120.0
H14A C14 H14B 120.0
C4 N1 C1 110.71(13)
C4 N1 C9 125.18(14)
C1 N1 C9 124.09(14)
C5 N2 C8 110.62(13)
C5 N2 C12 124.90(13)
C8 N2 C12 124.44(13)
C2 S1 C6 95.82(7)
C7 S2 C3 95.67(7)
C16 C15 C28 123.22(14)
C16 C15 Br1 118.34(11)
C28 C15 Br1 118.44(11)
C15 C16 C17 124.58(14)
C15 C16 C21 117.81(13)
C17 C16 C21 117.60(14)
C18 C17 C16 121.24(15)
C18 C17 H17 119.4
C16 C17 H17 119.4
C17 C18 C19 120.81(16)
C17 C18 H18 119.6
C19 C18 H18 119.6
C20 C19 C18 119.99(16)
C20 C19 H19 120.0
C18 C19 H19 120.0
C19 C20 C21 121.27(15)
C19 C20 H20 119.4
C21 C20 H20 119.4
C22 C21 C20 121.24(14)
C22 C21 C16 119.67(14)
C20 C21 C16 119.08(14)
C23 C22 C21 121.62(14)
C23 C22 H22 119.2
C21 C22 H22 119.2
C22 C23 C24 120.90(14)
C22 C23 C28 120.22(14)
C24 C23 C28 118.86(14)
C25 C24 C23 121.03(15)
C25 C24 H24 119.5
C23 C24 H24 119.5
C24 C25 C26 120.15(15)
C24 C25 H25 119.9
C26 C25 H25 119.9
C27 C26 C25 120.81(16)
C27 C26 H26 119.6
C25 C26 H26 119.6
C26 C27 C28 120.83(15)
C26 C27 H27 119.6
C28 C27 H27 119.6
C15 C28 C27 124.24(14)
C15 C28 C23 117.45(14)
C27 C28 C23 118.31(14)

loop_
_geom_bond_atom_site_label_1
_geom_bond_atom_site_label_2
_geom_bond_distance
C1 O1 1.2052(19)
C1 N1 1.396(2)
C1 C2 1.494(2)
C2 C3 1.344(2)
C2 S1 1.7418(15)
C3 C4 1.498(2)
C3 S2 1.7461(15)
C4 O2 1.2059(19)
C4 N1 1.387(2)
C5 O3 1.2095(19)
C5 N2 1.384(2)
C5 C6 1.496(2)
C6 C7 1.341(2)
C6 S1 1.7433(15)
C7 C8 1.496(2)
C7 S2 1.7447(15)
C8 O4 1.2048(18)
C8 N2 1.395(2)
C9 N1 1.468(2)
C9 C10 1.488(2)
C9 H9A 0.9900
C9 H9B 0.9900
C10 C11 1.296(3)
C10 H10 0.9500
C11 H11A 0.9500
C11 H11B 0.9500
C12 N2 1.465(2)
C12 C13 1.497(2)
C12 H12A 0.9900
C12 H12B 0.9900
C13 C14 1.305(3)
C13 H13 0.9500
C14 H14A 0.9500
C14 H14B 0.9500
C15 C16 1.401(2)
C15 C28 1.406(2)
C15 Br1 1.9002(15)
C16 C17 1.429(2)
C16 C21 1.442(2)
C17 C18 1.360(2)
C17 H17 0.9500
C18 C19 1.424(3)
C18 H18 0.9500
C19 C20 1.353(3)
C19 H19 0.9500
C20 C21 1.426(2)
C20 H20 0.9500
C21 C22 1.395(2)
C22 C23 1.391(2)
C22 H22 0.9500
C23 C24 1.428(2)
C23 C28 1.438(2)
C24 C25 1.360(3)
C24 H24 0.9500
C25 C26 1.419(3)
C25 H25 0.9500
C26 C27 1.367(2)
C26 H26 0.9500
C27 C28 1.425(2)
C27 H27 0.9500

loop_
_geom_torsion_atom_site_label_1
_geom_torsion_atom_site_label_2
_geom_torsion_atom_site_label_3
_geom_torsion_atom_site_label_4
_geom_torsion
O1 C1 C2 C3 -176.66(15)
N1 C1 C2 C3 2.32(16)
O1 C1 C2 S1 4.2(2)
N1 C1 C2 S1 -176.82(10)
C1 C2 C3 C4 -2.22(15)
S1 C2 C3 C4 176.78(11)
C1 C2 C3 S2 179.28(11)
S1 C2 C3 S2 -1.7(2)
C2 C3 C4 O2 -178.03(15)
S2 C3 C4 O2 0.7(2)
C2 C3 C4 N1 1.35(16)
S2 C3 C4 N1 -179.92(10)
O3 C5 C6 C7 179.47(15)
N2 C5 C6 C7 -0.39(16)
O3 C5 C6 S1 -0.4(2)
N2 C5 C6 S1 179.78(10)
C5 C6 C7 C8 -0.62(15)
S1 C6 C7 C8 179.18(11)
C5 C6 C7 S2 -179.55(11)
S1 C6 C7 S2 0.3(2)
C6 C7 C8 O4 -178.51(15)
S2 C7 C8 O4 0.6(2)
C6 C7 C8 N2 1.41(15)
S2 C7 C8 N2 -179.51(10)
N1 C9 C10 C11 113.3(2)
N2 C12 C13 C14 121.7(2)
O2 C4 N1 C1 179.56(15)
C3 C4 N1 C1 0.17(16)
O2 C4 N1 C9 0.7(2)
C3 C4 N1 C9 -178.66(13)
O1 C1 N1 C4 177.53(15)
C2 C1 N1 C4 -1.46(16)
O1 C1 N1 C9 -3.6(2)
C2 C1 N1 C9 177.39(13)
C10 C9 N1 C4 94.96(18)
C10 C9 N1 C1 -83.7(2)
O3 C5 N2 C8 -178.54(15)
C6 C5 N2 C8 1.32(16)
O3 C5 N2 C12 -0.6(2)
C6 C5 N2 C12 179.24(13)
O4 C8 N2 C5 178.24(14)
C7 C8 N2 C5 -1.68(15)
O4 C8 N2 C12 0.3(2)
C7 C8 N2 C12 -179.61(13)
C13 C12 N2 C5 -80.56(19)
C13 C12 N2 C8 97.08(18)
C3 C2 S1 C6 3.39(15)
C1 C2 S1 C6 -177.71(11)
C7 C6 S1 C2 -2.70(15)
C5 C6 S1 C2 177.08(11)
C6 C7 S2 C3 1.92(15)
C8 C7 S2 C3 -176.91(11)
C2 C3 S2 C7 -1.22(15)
C4 C3 S2 C7 -179.60(11)
C28 C15 C16 C17 179.60(13)
Br1 C15 C16 C17 0.46(19)
C28 C15 C16 C21 0.5(2)
Br1 C15 C16 C21 -178.59(10)
C15 C16 C17 C18 -178.54(14)
C21 C16 C17 C18 0.5(2)
C16 C17 C18 C19 0.1(2)
C17 C18 C19 C20 -0.5(2)
C18 C19 C20 C21 0.3(2)
C19 C20 C21 C22 179.44(14)
C19 C20 C21 C16 0.3(2)
C15 C16 C21 C22 -0.71(19)
C17 C16 C21 C22 -179.83(13)
C15 C16 C21 C20 178.40(13)
C17 C16 C21 C20 -0.72(19)
C20 C21 C22 C23 -179.07(13)
C16 C21 C22 C23 0.0(2)
C21 C22 C23 C24 179.63(13)
C21 C22 C23 C28 0.9(2)
C22 C23 C24 C25 -178.12(14)
C28 C23 C24 C25 0.7(2)
C23 C24 C25 C26 0.2(2)
C24 C25 C26 C27 -1.0(2)
C25 C26 C27 C28 0.8(2)
C16 C15 C28 C27 -178.62(13)
Br1 C15 C28 C27 0.51(19)
C16 C15 C28 C23 0.3(2)
Br1 C15 C28 C23 179.43(10)
C26 C27 C28 C15 178.98(14)
C26 C27 C28 C23 0.1(2)
C22 C23 C28 C15 -1.00(19)
C24 C23 C28 C15 -179.80(13)
C22 C23 C28 C27 177.99(13)
C24 C23 C28 C27 -0.82(19)
